data_4026322
loop_
_publ_author_name
'Tomoya Kashiki'
'Masahiro Kohara'
'Itaru Osaka'
'Eigo Miyazaki'
'Kazuo Takimiya'

_publ_section_title
;
 Synthesis and Characterization of Benzo[1,2-b:3,4-b':5,6-b'']trithiophene
 (BTT) Oligomers
;
_journal_name_full 'Journal of Organic Chemistry'
_journal_page_first 4061
_journal_page_last 4070
_journal_paper_doi 10.1021/jo2005044
_journal_volume 76
_journal_year 2011
_chemical_formula_moiety C24H10S6
_chemical_formula_sum 'C24 H10 S6'
_chemical_formula_weight 490.68
_chemical_name_common BTT-dimer
_chemical_name_systematic
; 
BTT-dimer
;
_space_group_IT_number 14
_symmetry_cell_setting monoclinic
_symmetry_Int_Tables_number 14
_symmetry_space_group_name_Hall '-P 2yn'
_symmetry_space_group_name_H-M 'P 1 21/n 1'
_atom_sites_solution_hydrogens geom
_atom_sites_solution_primary direct
_atom_sites_solution_secondary difmap
_audit_creation_method SHELXL-97
_cell_angle_alpha 90.000(2)
_cell_angle_beta 115.150(3)
_cell_angle_gamma 90.000(2)
_cell_formula_units_Z 2
_cell_length_a 16.683(18)
_cell_length_b 3.890(4)
_cell_length_c 17.188(19)
_cell_measurement_reflns_used 1631
_cell_measurement_temperature 293(2)
_cell_measurement_theta_max 27.5
_cell_measurement_theta_min 3.4
_cell_volume 1009.7(19)
_computing_cell_refinement CRYSTALCLEAR
_computing_data_collection CRYSTALCLEAR
_computing_data_reduction 'SHELXS-97 (Sheldrick, 1990)'
_computing_structure_refinement 'SHELXL-97 (Sheldrick, 1997)'
_computing_structure_solution 'SHELXS-97 (Sheldrick, 1990)'
_diffrn_ambient_temperature 293(2)
_diffrn_detector_area_resol_mean 14.71
_diffrn_measured_fraction_theta_full 0.911
_diffrn_measured_fraction_theta_max 0.911
_diffrn_measurement_device_type 'Rigaku/MSC Mercury CCD'
_diffrn_measurement_method \w
_diffrn_radiation_monochromator graphite
_diffrn_radiation_source 'rotating anode'
_diffrn_radiation_type MoK\a
_diffrn_radiation_wavelength 0.71070
_diffrn_reflns_av_R_equivalents 0.0710
_diffrn_reflns_av_sigmaI/netI 0.0658
_diffrn_reflns_limit_h_max 20
_diffrn_reflns_limit_h_min -21
_diffrn_reflns_limit_k_max 2
_diffrn_reflns_limit_k_min -5
_diffrn_reflns_limit_l_max 21
_diffrn_reflns_limit_l_min -21
_diffrn_reflns_number 7002
_diffrn_reflns_theta_full 27.48
_diffrn_reflns_theta_max 27.48
_diffrn_reflns_theta_min 4.49
_exptl_absorpt_coefficient_mu 0.688
_exptl_absorpt_correction_T_max 0.934
_exptl_absorpt_correction_T_min 0.934
_exptl_absorpt_correction_type none
_exptl_crystal_colour Colorless
_exptl_crystal_density_diffrn 1.614
_exptl_crystal_description platelet
_exptl_crystal_F_000 500
_exptl_crystal_size_max 0.700
_exptl_crystal_size_mid 0.100
_exptl_crystal_size_min 0.100
_refine_diff_density_max 0.212
_refine_diff_density_min -0.221
_refine_diff_density_rms 0.054
_refine_ls_extinction_method none
_refine_ls_goodness_of_fit_ref 0.869
_refine_ls_hydrogen_treatment noref
_refine_ls_matrix_type full
_refine_ls_number_parameters 191
_refine_ls_number_reflns 2099
_refine_ls_number_restraints 0
_refine_ls_restrained_S_all 0.869
_refine_ls_R_factor_all 0.0966
_refine_ls_R_factor_gt 0.0536
_refine_ls_shift/su_max 0.031
_refine_ls_shift/su_mean 0.004
_refine_ls_structure_factor_coef Fsqd
_refine_ls_weighting_details 'calc w=1/[\s^2^(Fo^2^)+(0.0708P)^2^+0.0000P] where P=(Fo^2^+2Fc^2^)/3'
_refine_ls_weighting_scheme calc
_refine_ls_wR_factor_gt 0.1207
_refine_ls_wR_factor_ref 0.1393
_reflns_number_gt 1064
_reflns_number_total 2099
_reflns_threshold_expression >2sigma(I)
_cod_data_source_file jo2005044_si_001_1.cif
_cod_data_source_block BTT-dimer
_cod_database_code 4026322

loop_
_symmetry_equiv_pos_as_xyz
'x, y, z'
'-x+1/2, y+1/2, -z+1/2'
'-x, -y, -z'
'x-1/2, -y-1/2, z-1/2'

loop_
_atom_site_label
_atom_site_type_symbol
_atom_site_fract_x
_atom_site_fract_y
_atom_site_fract_z
_atom_site_U_iso_or_equiv
_atom_site_adp_type
_atom_site_occupancy
_atom_site_symmetry_multiplicity
_atom_site_calc_flag
_atom_site_refinement_flags
_atom_site_disorder_assembly
_atom_site_disorder_group
S1 S 0.6992(2) 0.4127(5) -0.15524(13) 0.0713(6) Uani 0.682(3) 1 d P A 1
S3 S 0.9685(2) 0.0053(7) 0.14050(19) 0.0817(7) Uani 0.682(3) 1 d P A 1
S5 S 0.63193(18) -0.1219(5) 0.10127(13) 0.0657(6) Uani 0.682(3) 1 d P A 1
C1 C 0.8079(4) 0.4398(8) -0.1403(3) 0.0820(12) Uani 1 1 d . . .
H1 H 0.8257 0.5245 -0.1811 0.098 Uiso 0.682(3) 1 calc PR A 1
H2 H 0.8101 0.5106 -0.1911 0.098 Uiso 0.318(3) 1 calc PR A 2
S2 S 0.8975(9) 0.324(3) -0.0474(9) 0.088(2) Uani 0.318(3) 1 d P A 2
C6 C 0.9417(4) -0.1588(9) 0.2207(3) 0.0945(15) Uani 1 1 d . . .
H5 H 0.9838 -0.2308 0.2741 0.113 Uiso 0.682(3) 1 calc PR A 1
H6 H 0.9929 -0.2338 0.2666 0.113 Uiso 0.318(3) 1 calc PR A 2
S4 S 0.8359(10) -0.197(3) 0.2130(6) 0.091(3) Uani 0.318(3) 1 d P A 2
C11 C 0.5453(2) 0.0180(6) 0.00543(19) 0.0623(9) Uani 1 1 d . . .
S6 S 0.5635(5) 0.1971(15) -0.0791(3) 0.0673(12) Uani 0.318(3) 1 d P A 2
C4 C 0.7330(3) 0.2449(6) -0.05368(19) 0.0637(9) Uani 1 1 d . . .
C3 C 0.8240(3) 0.2088(6) -0.0074(2) 0.0693(9) Uani 1 1 d . A .
C9 C 0.8574(3) 0.0683(6) 0.0770(2) 0.0709(9) Uani 1 1 d . . .
C8 C 0.8009(3) -0.0338(6) 0.11258(19) 0.0672(9) Uani 1 1 d . A .
C14 C 0.7076(3) 0.0037(6) 0.06363(19) 0.0638(9) Uani 1 1 d . . .
C13 C 0.6734(3) 0.1441(6) -0.01865(18) 0.0630(9) Uani 1 1 d . A .
C7 C 0.8545(16) -0.171(5) 0.1980(11) 0.090(5) Uani 0.682(3) 1 d P A 1
H7 H 0.8303 -0.2588 0.2335 0.109 Uiso 0.682(3) 1 calc PR A 1
C2 C 0.8652(13) 0.321(5) -0.0606(15) 0.094(7) Uani 0.682(3) 1 d P A 1
H3 H 0.9262 0.3136 -0.0428 0.113 Uiso 0.682(3) 1 calc PR A 1
C12 C 0.5784(9) 0.140(2) -0.0488(6) 0.073(3) Uani 0.682(3) 1 d P A 1
H9 H 0.5412 0.2186 -0.1035 0.087 Uiso 0.682(3) 1 calc PR A 1
C5 C 0.733(2) 0.411(6) -0.127(2) 0.165(16) Uani 0.318(3) 1 d P A 2
H4 H 0.6800 0.5022 -0.1677 0.198 Uiso 0.318(3) 1 calc PR A 2
C10 C 0.9382(16) -0.011(7) 0.153(2) 0.102(10) Uani 0.318(3) 1 d P A 2
H8 H 0.9917 0.0514 0.1529 0.122 Uiso 0.318(3) 1 calc PR A 2
C15 C 0.6197(17) -0.053(4) 0.0719(13) 0.103(9) Uani 0.318(3) 1 d P A 2
H10 H 0.6197 -0.1347 0.1227 0.123 Uiso 0.318(3) 1 calc PR A 2

loop_
_atom_site_aniso_label
_atom_site_aniso_U_11
_atom_site_aniso_U_22
_atom_site_aniso_U_33
_atom_site_aniso_U_23
_atom_site_aniso_U_13
_atom_site_aniso_U_12
S1 0.1179(16) 0.0584(8) 0.0526(9) 0.0000(5) 0.0506(11) -0.0066(8)
S3 0.099(2) 0.0687(9) 0.0721(10) -0.0056(6) 0.0316(12) 0.0031(11)
S5 0.1091(15) 0.0486(9) 0.0514(10) -0.0025(6) 0.0455(10) -0.0056(7)
C1 0.123(4) 0.074(2) 0.069(2) 0.0023(15) 0.059(3) -0.010(2)
S2 0.122(6) 0.075(2) 0.089(4) -0.005(2) 0.066(4) -0.013(3)
C6 0.132(5) 0.066(2) 0.065(2) 0.0032(17) 0.022(3) 0.013(2)
S4 0.136(6) 0.062(2) 0.053(3) -0.0011(17) 0.018(3) 0.009(3)
C11 0.101(3) 0.0426(12) 0.0532(17) -0.0075(11) 0.042(2) -0.0061(15)
S6 0.097(3) 0.0527(19) 0.054(3) -0.0022(15) 0.033(2) -0.0046(17)
C4 0.104(3) 0.0450(13) 0.0501(16) -0.0062(11) 0.0409(19) -0.0056(14)
C3 0.108(3) 0.0469(14) 0.0632(19) -0.0099(12) 0.046(2) -0.0090(14)
C9 0.103(3) 0.0477(14) 0.0619(19) -0.0104(12) 0.035(2) -0.0019(14)
C8 0.113(3) 0.0425(13) 0.0463(16) -0.0042(10) 0.0339(19) -0.0005(14)
C14 0.105(3) 0.0423(13) 0.0556(18) -0.0068(11) 0.045(2) -0.0079(15)
C13 0.099(3) 0.0433(13) 0.0501(16) -0.0095(10) 0.0353(18) -0.0052(14)
C7 0.138(11) 0.064(5) 0.067(8) 0.000(4) 0.041(7) 0.008(5)
C2 0.136(17) 0.068(4) 0.106(10) -0.023(5) 0.078(11) -0.022(8)
C12 0.116(7) 0.045(3) 0.061(6) -0.003(3) 0.042(6) -0.001(3)
C5 0.23(4) 0.064(11) 0.16(3) -0.034(13) 0.04(2) -0.019(14)
C10 0.069(13) 0.090(11) 0.15(2) -0.019(12) 0.046(12) 0.020(9)
C15 0.170(19) 0.040(7) 0.065(12) 0.008(6) 0.018(13) 0.005(7)

loop_
_atom_type_symbol
_atom_type_description
_atom_type_scat_dispersion_real
_atom_type_scat_dispersion_imag
_atom_type_scat_source
C C 0.0033 0.0016 'International Tables Vol C Tables 4.2.6.8 and 6.1.1.4'
S S 0.1246 0.1234 'International Tables Vol C Tables 4.2.6.8 and 6.1.1.4'
H H 0.0000 0.0000 'International Tables Vol C Tables 4.2.6.8 and 6.1.1.4'

loop_
_geom_angle_atom_site_label_1
_geom_angle_atom_site_label_2
_geom_angle_atom_site_label_3
_geom_angle
_geom_angle_site_symmetry_1
_geom_angle_site_symmetry_3
_geom_angle_publ_flag
C4 S1 C1 90.1(2) . . yes
C9 S3 C6 89.2(3) . . yes
C14 S5 C11 90.1(2) . . yes
C5 C1 C2 96.0(16) . . yes
C5 C1 S2 108.7(14) . . yes
C2 C1 S1 111.7(9) . . yes
S2 C1 S1 124.5(5) . . yes
C5 C1 H1 139.5 . . no
C2 C1 H1 124.2 . . no
S2 C1 H1 111.3 . . no
S1 C1 H1 124.2 . . no
C5 C1 H2 125.7 . . no
C2 C1 H2 138.2 . . no
S2 C1 H2 125.6 . . no
S1 C1 H2 109.7 . . no
C3 S2 C1 87.3(7) . . yes
C10 C6 C7 97.3(13) . . yes
C10 C6 S4 108.7(11) . . yes
C7 C6 S3 113.2(8) . . yes
S4 C6 S3 124.8(4) . . yes
C10 C6 H5 139.2 . . no
C7 C6 H5 123.4 . . no
S4 C6 H5 111.8 . . no
S3 C6 H5 123.4 . . no
C10 C6 H6 125.7 . . no
C7 C6 H6 137.0 . . no
S4 C6 H6 125.7 . . no
S3 C6 H6 109.5 . . no
C8 S4 C6 86.8(6) . . yes
C15 C11 C12 99.3(12) . . yes
C15 C11 C11 129.9(12) . 3_655 yes
C12 C11 C11 130.7(6) . 3_655 yes
C15 C11 S6 111.9(12) . . yes
C11 C11 S6 118.1(4) 3_655 . yes
C12 C11 S5 110.0(6) . . yes
C11 C11 S5 119.3(3) 3_655 . yes
S6 C11 S5 122.7(3) . . yes
C13 S6 C11 88.1(3) . . yes
C3 C4 C5 98.4(15) . . yes
C3 C4 C13 121.4(3) . . yes
C5 C4 C13 140.0(15) . . yes
C3 C4 S1 115.3(3) . . yes
C13 C4 S1 123.3(3) . . yes
C4 C3 C9 118.8(3) . . yes
C4 C3 C2 108.0(9) . . yes
C9 C3 C2 133.2(9) . . yes
C4 C3 S2 122.8(5) . . yes
C9 C3 S2 118.4(6) . . yes
C8 C9 C3 121.0(3) . . yes
C8 C9 C10 94.7(11) . . yes
C3 C9 C10 144.2(11) . . yes
C8 C9 S3 115.5(3) . . yes
C3 C9 S3 123.4(3) . . yes
C9 C8 C14 119.2(3) . . yes
C9 C8 C7 108.0(9) . . yes
C14 C8 C7 132.8(9) . . yes
C9 C8 S4 123.7(6) . . yes
C14 C8 S4 117.2(6) . . yes
C13 C14 C8 120.8(3) . . yes
C13 C14 C15 98.8(8) . . yes
C8 C14 C15 140.3(7) . . yes
C13 C14 S5 116.4(3) . . yes
C8 C14 S5 122.8(2) . . yes
C14 C13 C4 118.8(4) . . yes
C14 C13 C12 105.9(4) . . yes
C4 C13 C12 135.3(4) . . yes
C14 C13 S6 122.7(4) . . yes
C4 C13 S6 118.6(3) . . yes
C6 C7 C8 114.1(11) . . yes
C6 C7 H7 123.0 . . no
C8 C7 H7 123.0 . . no
C1 C2 C3 115.0(13) . . yes
C1 C2 H3 122.5 . . no
C3 C2 H3 122.5 . . no
C11 C12 C13 117.6(6) . . yes
C11 C12 H9 121.2 . . no
C13 C12 H9 121.2 . . no
C1 C5 C4 122(2) . . yes
C1 C5 H4 119.1 . . no
C4 C5 H4 119.1 . . no
C6 C10 C9 125.7(17) . . yes
C6 C10 H8 117.2 . . no
C9 C10 H8 117.2 . . no
C11 C15 C14 118.3(15) . . yes
C11 C15 H10 120.9 . . no
C14 C15 H10 120.9 . . no

loop_
_geom_bond_atom_site_label_1
_geom_bond_atom_site_label_2
_geom_bond_distance
_geom_bond_site_symmetry_2
_geom_bond_publ_flag
S1 C4 1.719(4) . yes
S1 C1 1.723(7) . yes
S3 C9 1.722(5) . yes
S3 C6 1.741(6) . yes
S5 C14 1.716(4) . yes
S5 C11 1.753(4) . yes
C1 C5 1.37(4) . yes
C1 C2 1.38(2) . yes
C1 S2 1.720(16) . yes
C1 H1 0.9300 . ?
C1 H2 0.9300 . ?
S2 C3 1.701(14) . yes
C6 C10 1.27(3) . yes
C6 C7 1.34(2) . yes
C6 S4 1.719(16) . yes
C6 H5 0.9300 . no
C6 H6 0.9300 . no
S4 C8 1.692(10) . yes
C11 C15 1.31(2) . yes
C11 C12 1.355(11) . yes
C11 C11 1.450(7) 3_655 yes
C11 S6 1.749(6) . yes
S6 C13 1.694(9) . yes
C4 C3 1.389(5) . yes
C4 C5 1.42(3) . yes
C4 C13 1.419(5) . yes
C3 C9 1.422(4) . yes
C3 C2 1.43(2) . yes
C9 C8 1.383(5) . yes
C9 C10 1.46(3) . yes
C8 C14 1.427(5) . yes
C8 C7 1.457(19) . yes
C14 C13 1.392(4) . yes
C14 C15 1.55(3) . yes
C13 C12 1.444(14) . yes
C7 H7 0.9300 . no
C2 H3 0.9300 . no
C12 H9 0.9300 . no
C5 H4 0.9300 . no
C10 H8 0.9300 . no
C15 H10 0.9300 . no

loop_
_geom_torsion_atom_site_label_1
_geom_torsion_atom_site_label_2
_geom_torsion_atom_site_label_3
_geom_torsion_atom_site_label_4
_geom_torsion
_geom_torsion_site_symmetry_1
_geom_torsion_site_symmetry_4
_geom_torsion_publ_flag
C4 S1 C1 C5 -17(4) . . yes
C4 S1 C1 C2 0.4(10) . . yes
C4 S1 C1 S2 -1.2(6) . . yes
C5 C1 S2 C3 6.1(12) . . yes
C2 C1 S2 C3 -6(6) . . yes
S1 C1 S2 C3 1.3(8) . . yes
C9 S3 C6 C10 -13(4) . . yes
C9 S3 C6 C7 1.8(9) . . yes
C9 S3 C6 S4 -0.1(5) . . yes
C10 C6 S4 C8 4.9(12) . . yes
C7 C6 S4 C8 -8(5) . . yes
S3 C6 S4 C8 1.0(6) . . yes
C14 S5 C11 C15 -14(5) . . yes
C14 S5 C11 C12 1.6(5) . . yes
C14 S5 C11 C11 -180.0(3) . 3_655 yes
C14 S5 C11 S6 0.7(3) . . yes
C15 C11 S6 C13 2.7(9) . . yes
C12 C11 S6 C13 -4(3) . . yes
C11 C11 S6 C13 -179.6(3) 3_655 . yes
S5 C11 S6 C13 -0.3(4) . . yes
C1 S1 C4 C3 0.5(2) . . yes
C1 S1 C4 C5 16(4) . . yes
C1 S1 C4 C13 -178.7(2) . . yes
C5 C4 C3 C9 176.1(10) . . yes
C13 C4 C3 C9 -0.1(4) . . yes
S1 C4 C3 C9 -179.3(2) . . yes
C5 C4 C3 C2 -5.8(13) . . yes
C13 C4 C3 C2 178.0(9) . . yes
S1 C4 C3 C2 -1.2(9) . . yes
C5 C4 C3 S2 -4.3(12) . . yes
C13 C4 C3 S2 179.5(6) . . yes
S1 C4 C3 S2 0.3(6) . . yes
C1 S2 C3 C4 -0.9(8) . . yes
C1 S2 C3 C9 178.8(3) . . yes
C1 S2 C3 C2 5(5) . . yes
C4 C3 C9 C8 0.5(4) . . yes
C2 C3 C9 C8 -177.1(12) . . yes
S2 C3 C9 C8 -179.2(6) . . yes
C4 C3 C9 C10 -175.4(16) . . yes
C2 C3 C9 C10 7(2) . . yes
S2 C3 C9 C10 5.0(17) . . yes
C4 C3 C9 S3 179.2(2) . . yes
C2 C3 C9 S3 1.6(12) . . yes
S2 C3 C9 S3 -0.5(6) . . yes
C6 S3 C9 C8 -1.1(3) . . yes
C6 S3 C9 C3 -179.9(2) . . yes
C6 S3 C9 C10 9(3) . . yes
C3 C9 C8 C14 -0.1(4) . . yes
C10 C9 C8 C14 177.4(9) . . yes
S3 C9 C8 C14 -178.92(19) . . yes
C3 C9 C8 C7 179.0(8) . . yes
C10 C9 C8 C7 -3.4(12) . . yes
S3 C9 C8 C7 0.2(8) . . yes
C3 C9 C8 S4 -179.0(5) . . yes
C10 C9 C8 S4 -1.4(11) . . yes
S3 C9 C8 S4 2.2(5) . . yes
C6 S4 C8 C9 -1.8(6) . . yes
C6 S4 C8 C14 179.3(3) . . yes
C6 S4 C8 C7 5(4) . . yes
C9 C8 C14 C13 -0.6(4) . . yes
C7 C8 C14 C13 -179.5(10) . . yes
S4 C8 C14 C13 178.3(4) . . yes
C9 C8 C14 C15 -177.5(11) . . yes
C7 C8 C14 C15 3.6(15) . . yes
S4 C8 C14 C15 1.4(12) . . yes
C9 C8 C14 S5 178.8(2) . . yes
C7 C8 C14 S5 0.0(11) . . yes
S4 C8 C14 S5 -2.2(5) . . yes
C11 S5 C14 C13 -0.9(2) . . yes
C11 S5 C14 C8 179.6(2) . . yes
C11 S5 C14 C15 7(2) . . yes
C8 C14 C13 C4 0.9(3) . . yes
C15 C14 C13 C4 178.9(7) . . yes
S5 C14 C13 C4 -178.55(19) . . yes
C8 C14 C13 C12 179.5(5) . . yes
C15 C14 C13 C12 -2.5(8) . . yes
S5 C14 C13 C12 0.0(5) . . yes
C8 C14 C13 S6 -179.5(3) . . yes
C15 C14 C13 S6 -1.6(8) . . yes
S5 C14 C13 S6 1.0(4) . . yes
C3 C4 C13 C14 -0.6(3) . . yes
C5 C4 C13 C14 -174.7(15) . . yes
S1 C4 C13 C14 178.6(2) . . yes
C3 C4 C13 C12 -178.6(6) . . yes
C5 C4 C13 C12 7.3(17) . . yes
S1 C4 C13 C12 0.5(7) . . yes
C3 C4 C13 S6 179.9(3) . . yes
C5 C4 C13 S6 5.7(16) . . yes
S1 C4 C13 S6 -1.0(4) . . yes
C11 S6 C13 C14 -0.4(4) . . yes
C11 S6 C13 C4 179.1(2) . . yes
C11 S6 C13 C12 2.8(19) . . yes
C10 C6 C7 C8 2.2(17) . . yes
S4 C6 C7 C8 170(7) . . yes
S3 C6 C7 C8 -2.0(15) . . yes
C9 C8 C7 C6 1.2(15) . . yes
C14 C8 C7 C6 -179.9(6) . . yes
S4 C8 C7 C6 -173(5) . . yes
C5 C1 C2 C3 3.7(18) . . yes
S2 C1 C2 C3 173(7) . . yes
S1 C1 C2 C3 -1.2(17) . . yes
C4 C3 C2 C1 1.5(17) . . yes
C9 C3 C2 C1 179.3(6) . . yes
S2 C3 C2 C1 -174(6) . . yes
C15 C11 C12 C13 1.0(11) . . yes
C11 C11 C12 C13 179.8(4) 3_655 . yes
S6 C11 C12 C13 175(3) . . yes
S5 C11 C12 C13 -2.0(9) . . yes
C14 C13 C12 C11 1.3(8) . . yes
C4 C13 C12 C11 179.5(4) . . yes
S6 C13 C12 C11 -176(3) . . yes
C2 C1 C5 C4 -9(2) . . yes
S2 C1 C5 C4 -11(2) . . yes
S1 C1 C5 C4 155(5) . . yes
C3 C4 C5 C1 9.8(19) . . yes
C13 C4 C5 C1 -175.3(7) . . yes
S1 C4 C5 C1 -156(5) . . yes
C7 C6 C10 C9 -6(2) . . yes
S4 C6 C10 C9 -8(2) . . yes
S3 C6 C10 C9 161(6) . . yes
C8 C9 C10 C6 6(2) . . yes
C3 C9 C10 C6 -177.4(7) . . yes
S3 C9 C10 C6 -165(5) . . yes
C12 C11 C15 C14 -2.9(14) . . yes
C11 C11 C15 C14 178.3(6) 3_655 . yes
S6 C11 C15 C14 -4.4(16) . . yes
S5 C11 C15 C14 162(6) . . yes
C13 C14 C15 C11 3.7(14) . . yes
C8 C14 C15 C11 -179.0(5) . . yes
S5 C14 C15 C11 -169(4) . . yes
